data_4325452
loop_
_publ_author_name
'Sayandev Chatterjee'
'Andrew S. Del Negro'
'Zheming Wang'
'Matthew K. Edwards'
'Frances N. Skomurski'
'Sean E. Hightower'
'Jeanette A. Krause'
'Brendan Twamley'
'B. Patrick Sullivan'
'Christian Reber'
'William R. Heineman'
'Carl J. Seliskar'
'Samuel A. Bryan'

_publ_contact_author_address
;     Energy & Environment Directorate
      Pacific northwest National Laboratory
      Richland, WA 99352  USA
;
_publ_contact_author_email sam.bryan@pnl.gov
_publ_contact_author_name 'Dr. Samuel A. Bryan'
_publ_contact_author_phone '509 376 6949'
_publ_section_title
;
 Electronic and Molecular Structures of trans-Dioxotechnetium(V)
 Polypyridyl Complexes in the Solid State
;
_journal_name_full 'Inorganic Chemistry'
_journal_page_first 5815
_journal_page_last 5823
_journal_paper_doi 10.1021/ic200747v
_journal_volume 50
_journal_year 2011
_chemical_formula_moiety 'C24 H28 n4 O2 Tc, Cl, 2(H2 O)'
_chemical_formula_sum 'C24 H32 Cl O4 Tc n4'
_chemical_formula_weight 573.99
_chemical_name_systematic
; 
 ? 
;
_space_group_IT_number 169
_symmetry_cell_setting hexagonal
_symmetry_space_group_name_Hall 'P 61'
_symmetry_space_group_name_H-M 'P 61'
_atom_sites_solution_hydrogens geom
_atom_sites_solution_primary direct
_atom_sites_solution_secondary difmap
_audit_creation_method SHELXL-97
_cell_angle_alpha 90.00
_cell_angle_beta 90.00
_cell_angle_gamma 120.00
_cell_formula_units_Z 6
_cell_length_a 10.23960(10)
_cell_length_b 10.23960(10)
_cell_length_c 42.6378(8)
_cell_measurement_reflns_used 9656
_cell_measurement_temperature 90(2)
_cell_measurement_theta_max 67.85
_cell_measurement_theta_min 4.99
_cell_volume 3871.61(9)
_computing_cell_refinement 'Bruker SAINT v7.66A'
_computing_data_collection 'Bruker SMART v5.634'
_computing_data_reduction 'Bruker SAINT v7.66A'
_computing_molecular_graphics 'Bruker SHELXTL v6.14'
_computing_publication_material 'Bruker SHELXTL v6.14'
_computing_structure_refinement 'Bruker SHELXTL v6.14'
_computing_structure_solution 'Bruker SHELXTL v6.14'
_diffrn_ambient_temperature 90(2)
_diffrn_detector_area_resol_mean 0.83
_diffrn_measured_fraction_theta_full 0.997
_diffrn_measured_fraction_theta_max 0.997
_diffrn_measurement_device_type 'Bruker SMART6000 CCD'
_diffrn_measurement_method '\w scans'
_diffrn_radiation_monochromator graphite
_diffrn_radiation_source 'fine-focus sealed tube'
_diffrn_radiation_type CuK\a
_diffrn_radiation_wavelength 1.54178
_diffrn_reflns_av_R_equivalents 0.0471
_diffrn_reflns_av_sigmaI/netI 0.0347
_diffrn_reflns_limit_h_max 11
_diffrn_reflns_limit_h_min -11
_diffrn_reflns_limit_k_max 12
_diffrn_reflns_limit_k_min -12
_diffrn_reflns_limit_l_max 50
_diffrn_reflns_limit_l_min -51
_diffrn_reflns_number 31951
_diffrn_reflns_theta_full 68.08
_diffrn_reflns_theta_max 68.08
_diffrn_reflns_theta_min 4.99
_exptl_absorpt_coefficient_mu 5.785
_exptl_absorpt_correction_T_max 0.8016
_exptl_absorpt_correction_T_min 0.5954
_exptl_absorpt_correction_type multi-scan
_exptl_absorpt_process_details 'SADABS v2008/1 (Sheldrick)'
_exptl_crystal_colour orange
_exptl_crystal_density_diffrn 1.477
_exptl_crystal_description plate
_exptl_crystal_F_000 1776
_exptl_crystal_size_max 0.10
_exptl_crystal_size_mid 0.07
_exptl_crystal_size_min 0.04
_refine_diff_density_max 0.473
_refine_diff_density_min -0.297
_refine_diff_density_rms 0.061
_refine_ls_abs_structure_details 'Flack H D (1983), Acta Cryst. A39, 876-881, 2291 Friedel pairs'
_refine_ls_abs_structure_Flack -0.014(7)
_refine_ls_extinction_method none
_refine_ls_goodness_of_fit_ref 1.017
_refine_ls_hydrogen_treatment constr
_refine_ls_matrix_type full
_refine_ls_number_parameters 321
_refine_ls_number_reflns 4677
_refine_ls_number_restraints 1
_refine_ls_restrained_S_all 1.017
_refine_ls_R_factor_all 0.0261
_refine_ls_R_factor_gt 0.0247
_refine_ls_shift/su_max 0.012
_refine_ls_shift/su_mean 0.000
_refine_ls_structure_factor_coef Fsqd
_refine_ls_weighting_details 'calc w=1/[\s^2^(Fo^2^)+(0.0384P)^2^+0.0000P] where P=(Fo^2^+2Fc^2^)/3'
_refine_ls_weighting_scheme calc
_refine_ls_wR_factor_gt 0.0595
_refine_ls_wR_factor_ref 0.0602
_reflns_number_gt 4526
_reflns_number_total 4677
_reflns_threshold_expression >2\s(I)
_cod_data_source_file ic200747v_si_001_3.cif
_cod_data_source_block 2a
_cod_original_formula_sum 'C24 H32 Cl n4 O4 Tc'
_cod_database_code 4325452

loop_
_symmetry_equiv_pos_as_xyz
'x, y, z'
'-y, x-y, z+1/3'
'-x+y, -x, z+2/3'
'-x, -y, z+1/2'
'y, -x+y, z+5/6'
'x-y, x, z+1/6'

loop_
_atom_site_label
_atom_site_type_symbol
_atom_site_fract_x
_atom_site_fract_y
_atom_site_fract_z
_atom_site_U_iso_or_equiv
_atom_site_adp_type
_atom_site_occupancy
_atom_site_symmetry_multiplicity
_atom_site_calc_flag
_atom_site_refinement_flags
_atom_site_disorder_assembly
_atom_site_disorder_group
Tc1 Tc 0.22529(2) 0.50002(2) 0.094660(6) 0.01440(6) Uani 1 1 d . . .
O1 O 0.0301(2) 0.4055(2) 0.10025(4) 0.0177(4) Uani 1 1 d . . .
O2 O 0.4215(2) 0.5925(2) 0.08823(4) 0.0188(4) Uani 1 1 d . . .
N1 n 0.2581(3) 0.5741(3) 0.14279(5) 0.0157(5) Uani 1 1 d . . .
N2 n 0.2311(3) 0.3040(3) 0.11162(5) 0.0179(5) Uani 1 1 d . . .
N3 n 0.2214(3) 0.6984(3) 0.07906(5) 0.0169(5) Uani 1 1 d . . .
N4 n 0.1865(3) 0.4309(3) 0.04600(6) 0.0170(5) Uani 1 1 d . . .
C1 C 0.1412(3) 0.5577(3) 0.16015(7) 0.0180(6) Uani 1 1 d . . .
H1 H 0.0453 0.5186 0.1505 0.022 Uiso 1 1 calc R . .
C2 C 0.1556(3) 0.5956(3) 0.19148(7) 0.0199(6) Uani 1 1 d . . .
H2 H 0.0702 0.5822 0.2029 0.024 Uiso 1 1 calc R . .
C3 C 0.2936(3) 0.6530(3) 0.20637(7) 0.0187(6) Uani 1 1 d . . .
C4 C 0.4152(3) 0.6726(3) 0.18810(7) 0.0185(6) Uani 1 1 d . . .
H4 H 0.5127 0.7137 0.1972 0.022 Uiso 1 1 calc R . .
C5 C 0.3938(3) 0.6323(3) 0.15694(7) 0.0188(6) Uani 1 1 d . . .
H5 H 0.4778 0.6458 0.1449 0.023 Uiso 1 1 calc R . .
C6 C 0.3131(4) 0.6899(4) 0.24076(7) 0.0230(6) Uani 1 1 d . . .
H6A H 0.2290 0.7015 0.2482 0.035 Uiso 1 1 calc R . .
H6B H 0.4082 0.7841 0.2442 0.035 Uiso 1 1 calc R . .
H6C H 0.3148 0.6080 0.2523 0.035 Uiso 1 1 calc R . .
C7 C 0.1051(3) 0.1705(3) 0.11493(7) 0.0206(6) Uani 1 1 d . . .
H7 H 0.0128 0.1606 0.1077 0.025 Uiso 1 1 calc R . .
C8 C 0.1024(4) 0.0454(3) 0.12845(7) 0.0239(7) Uani 1 1 d . . .
H8 H 0.0101 -0.0471 0.1304 0.029 Uiso 1 1 calc R . .
C9 C 0.2368(4) 0.0580(4) 0.13902(7) 0.0249(7) Uani 1 1 d . . .
C10 C 0.3675(4) 0.1973(4) 0.13554(7) 0.0251(7) Uani 1 1 d . . .
H10 H 0.4613 0.2106 0.1426 0.030 Uiso 1 1 calc R . .
C11 C 0.3612(3) 0.3160(4) 0.12187(7) 0.0209(6) Uani 1 1 d . . .
H11 H 0.4519 0.4097 0.1196 0.025 Uiso 1 1 calc R . .
C12 C 0.2391(5) -0.0751(4) 0.15378(9) 0.0340(8) Uani 1 1 d . . .
H12A H 0.1356 -0.1549 0.1582 0.051 Uiso 1 1 calc R . .
H12B H 0.2968 -0.0433 0.1734 0.051 Uiso 1 1 calc R . .
H12C H 0.2864 -0.1135 0.1393 0.051 Uiso 1 1 calc R . .
C13 C 0.0933(3) 0.7047(3) 0.07947(7) 0.0192(6) Uani 1 1 d . . .
H13 H 0.0057 0.6241 0.0888 0.023 Uiso 1 1 calc R . .
C14 C 0.0848(3) 0.8245(3) 0.06680(7) 0.0211(6) Uani 1 1 d . . .
H14 H -0.0083 0.8238 0.0672 0.025 Uiso 1 1 calc R . .
C15 C 0.2109(4) 0.9461(3) 0.05350(7) 0.0202(6) Uani 1 1 d . . .
C16 C 0.3438(4) 0.9387(3) 0.05395(7) 0.0225(6) Uani 1 1 d . . .
H16 H 0.4338 1.0194 0.0454 0.027 Uiso 1 1 calc R . .
C17 C 0.3457(3) 0.8160(3) 0.06659(7) 0.0207(6) Uani 1 1 d . . .
H17 H 0.4375 0.8140 0.0665 0.025 Uiso 1 1 calc R . .
C18 C 0.2061(4) 1.0782(4) 0.03958(8) 0.0260(7) Uani 1 1 d . . .
H18A H 0.2557 1.1022 0.0190 0.039 Uiso 1 1 calc R . .
H18B H 0.2585 1.1655 0.0535 0.039 Uiso 1 1 calc R . .
H18C H 0.1009 1.0531 0.0371 0.039 Uiso 1 1 calc R . .
C19 C 0.0552(3) 0.3130(3) 0.03667(7) 0.0188(6) Uani 1 1 d . . .
H19 H -0.0132 0.2480 0.0522 0.023 Uiso 1 1 calc R . .
C20 C 0.0150(3) 0.2820(3) 0.00533(7) 0.0197(6) Uani 1 1 d . . .
H20 H -0.0773 0.1951 -0.0003 0.024 Uiso 1 1 calc R . .
C21 C 0.1098(4) 0.3781(4) -0.01781(7) 0.0208(6) Uani 1 1 d . . .
C22 C 0.2484(3) 0.4967(3) -0.00811(7) 0.0196(6) Uani 1 1 d . . .
H22 H 0.3188 0.5625 -0.0232 0.023 Uiso 1 1 calc R . .
C23 C 0.2839(3) 0.5191(3) 0.02344(7) 0.0191(6) Uani 1 1 d . . .
H23 H 0.3800 0.5993 0.0295 0.023 Uiso 1 1 calc R . .
C24 C 0.0613(4) 0.3577(4) -0.05152(7) 0.0253(7) Uani 1 1 d . . .
H24A H 0.1462 0.3752 -0.0650 0.038 Uiso 1 1 calc R . .
H24B H 0.0284 0.4298 -0.0569 0.038 Uiso 1 1 calc R . .
H24C H -0.0223 0.2548 -0.0547 0.038 Uiso 1 1 calc R . .
Cl1 Cl 0.62021(10) 0.82555(10) -0.01972(2) 0.0356(2) Uani 1 1 d . . .
O3 O 0.7351(2) 0.7531(3) 0.08656(5) 0.0288(5) Uani 1 1 d . . .
H3A H 0.6328 0.6969 0.0877 0.043 Uiso 1 1 d . . .
H3B H 0.7543 0.7039 0.1038 0.043 Uiso 1 1 d . . .
O4A O 0.7539(10) 0.9848(10) 0.04451(19) 0.0369(16) Uani 0.80 1 d P A 1
H4A H 0.7136 0.9367 0.0249 0.055 Uiso 0.80 1 d P B 1
H4B H 0.7481 0.9094 0.0582 0.055 Uiso 0.80 1 d P C 1
O4B O 0.796(4) 0.971(4) 0.0448(9) 0.034(6) Uani 0.20 1 d P D 2
H4C H 0.7364 0.9373 0.0269 0.051 Uiso 0.20 1 d P E 2
H4D H 0.7507 0.8937 0.0605 0.051 Uiso 0.20 1 d P F 2

loop_
_atom_site_aniso_label
_atom_site_aniso_U_11
_atom_site_aniso_U_22
_atom_site_aniso_U_33
_atom_site_aniso_U_23
_atom_site_aniso_U_13
_atom_site_aniso_U_12
Tc1 0.01336(11) 0.01551(11) 0.01397(9) 0.00150(8) 0.00010(8) 0.00695(9)
O1 0.0188(10) 0.0183(10) 0.0158(10) 0.0008(8) 0.0004(8) 0.0090(8)
O2 0.0185(10) 0.0201(10) 0.0185(10) 0.0025(8) -0.0002(8) 0.0102(8)
N1 0.0195(12) 0.0145(12) 0.0148(12) 0.0004(9) -0.0016(9) 0.0098(10)
N2 0.0242(13) 0.0172(12) 0.0148(11) 0.0019(9) 0.0009(10) 0.0123(11)
N3 0.0177(12) 0.0166(12) 0.0162(12) 0.0007(9) 0.0000(9) 0.0084(10)
N4 0.0198(12) 0.0198(13) 0.0150(12) 0.0009(10) -0.0011(10) 0.0127(11)
C1 0.0159(14) 0.0174(14) 0.0206(14) 0.0003(11) -0.0019(11) 0.0082(12)
C2 0.0191(14) 0.0193(15) 0.0223(15) 0.0025(12) 0.0052(11) 0.0104(12)
C3 0.0240(16) 0.0135(13) 0.0197(15) 0.0001(11) -0.0028(12) 0.0103(12)
C4 0.0182(14) 0.0159(14) 0.0192(14) 0.0010(11) -0.0040(11) 0.0070(12)
C5 0.0174(15) 0.0163(14) 0.0229(15) 0.0013(11) 0.0006(12) 0.0085(12)
C6 0.0231(16) 0.0239(16) 0.0182(15) -0.0001(12) 0.0012(12) 0.0088(13)
C7 0.0220(15) 0.0228(16) 0.0178(14) -0.0010(12) -0.0020(11) 0.0118(13)
C8 0.0306(17) 0.0172(15) 0.0214(15) 0.0025(12) 0.0025(12) 0.0100(13)
C9 0.0389(19) 0.0286(18) 0.0140(15) 0.0001(12) 0.0011(13) 0.0221(16)
C10 0.0296(17) 0.0335(18) 0.0188(15) 0.0015(12) -0.0015(13) 0.0207(15)
C11 0.0209(15) 0.0250(16) 0.0191(15) 0.0014(12) 0.0010(12) 0.0132(13)
C12 0.047(2) 0.031(2) 0.0331(19) 0.0043(15) 0.0019(16) 0.0268(18)
C13 0.0154(14) 0.0213(15) 0.0185(14) 0.0010(12) 0.0013(11) 0.0074(12)
C14 0.0247(16) 0.0237(16) 0.0204(14) 0.0006(12) -0.0018(12) 0.0163(13)
C15 0.0271(17) 0.0194(15) 0.0148(13) -0.0029(11) -0.0016(11) 0.0120(14)
C16 0.0217(16) 0.0173(15) 0.0248(15) 0.0019(12) 0.0031(12) 0.0069(13)
C17 0.0157(14) 0.0226(16) 0.0208(15) -0.0007(12) 0.0024(12) 0.0074(12)
C18 0.0331(18) 0.0224(16) 0.0248(16) 0.0014(13) 0.0014(13) 0.0156(14)
C19 0.0197(15) 0.0194(15) 0.0194(14) 0.0014(11) 0.0005(11) 0.0114(12)
C20 0.0186(15) 0.0235(15) 0.0215(15) -0.0037(12) -0.0014(11) 0.0139(13)
C21 0.0239(16) 0.0274(16) 0.0198(15) 0.0007(12) 0.0008(12) 0.0195(14)
C22 0.0216(15) 0.0231(16) 0.0179(15) 0.0055(11) 0.0043(11) 0.0141(13)
C23 0.0154(14) 0.0180(14) 0.0241(15) 0.0039(12) 0.0037(12) 0.0085(12)
C24 0.0264(17) 0.0311(17) 0.0206(15) -0.0015(13) -0.0016(12) 0.0160(15)
Cl1 0.0359(5) 0.0370(5) 0.0252(4) 0.0034(3) -0.0043(3) 0.0117(4)
O3 0.0169(10) 0.0267(11) 0.0381(14) 0.0087(9) 0.0013(9) 0.0073(9)
O4A 0.069(5) 0.023(2) 0.021(2) 0.0032(15) -0.004(3) 0.024(3)
O4B 0.046(15) 0.017(10) 0.039(9) -0.002(7) -0.021(10) 0.015(8)

loop_
_atom_type_symbol
_atom_type_description
_atom_type_scat_dispersion_real
_atom_type_scat_dispersion_imag
_atom_type_scat_source
C C 0.0181 0.0091 'International Tables Vol C Tables 4.2.6.8 and 6.1.1.4'
H H 0.0000 0.0000 'International Tables Vol C Tables 4.2.6.8 and 6.1.1.4'
N N 0.0311 0.0180 'International Tables Vol C Tables 4.2.6.8 and 6.1.1.4'
O O 0.0492 0.0322 'International Tables Vol C Tables 4.2.6.8 and 6.1.1.4'
Cl Cl 0.3639 0.7018 'International Tables Vol C Tables 4.2.6.8 and 6.1.1.4'
Tc Tc 0.0057 3.0049 'International Tables Vol C Tables 4.2.6.8 and 6.1.1.4'

loop_
_geom_angle_atom_site_label_1
_geom_angle_atom_site_label_2
_geom_angle_atom_site_label_3
_geom_angle
O1 Tc1 O2 178.59(9)
O1 Tc1 n1 89.93(9)
O2 Tc1 n1 91.37(9)
O1 Tc1 n3 90.54(9)
O2 Tc1 n3 89.94(9)
N1 Tc1 n3 92.01(9)
O1 Tc1 n2 89.70(9)
O2 Tc1 n2 89.86(9)
N1 Tc1 n2 86.37(9)
N3 Tc1 n2 178.36(9)
O1 Tc1 n4 88.71(9)
O2 Tc1 n4 90.01(9)
N1 Tc1 n4 177.35(9)
N3 Tc1 n4 85.74(9)
N2 Tc1 n4 95.89(9)
C1 n1 C5 117.7(3)
C1 n1 Tc1 120.56(19)
C5 n1 Tc1 121.69(19)
C7 n2 C11 117.6(3)
C7 n2 Tc1 121.6(2)
C11 n2 Tc1 120.6(2)
C13 n3 C17 118.0(3)
C13 n3 Tc1 121.3(2)
C17 n3 Tc1 120.6(2)
C19 n4 C23 117.5(3)
C19 n4 Tc1 121.1(2)
C23 n4 Tc1 120.6(2)
N1 C1 C2 122.4(3)
N1 C1 H1 118.8
C2 C1 H1 118.8
C1 C2 C3 120.4(3)
C1 C2 H2 119.8
C3 C2 H2 119.8
C2 C3 C4 117.0(3)
C2 C3 C6 122.3(3)
C4 C3 C6 120.8(3)
C5 C4 C3 119.9(3)
C5 C4 H4 120.0
C3 C4 H4 120.0
N1 C5 C4 122.6(3)
N1 C5 H5 118.7
C4 C5 H5 118.7
C3 C6 H6A 109.5
C3 C6 H6B 109.5
H6A C6 H6B 109.5
C3 C6 H6C 109.5
H6A C6 H6C 109.5
H6B C6 H6C 109.5
N2 C7 C8 123.3(3)
N2 C7 H7 118.3
C8 C7 H7 118.3
C7 C8 C9 119.0(3)
C7 C8 H8 120.5
C9 C8 H8 120.5
C10 C9 C8 117.4(3)
C10 C9 C12 121.9(3)
C8 C9 C12 120.8(3)
C11 C10 C9 120.2(3)
C11 C10 H10 119.9
C9 C10 H10 119.9
N2 C11 C10 122.5(3)
N2 C11 H11 118.8
C10 C11 H11 118.8
C9 C12 H12A 109.5
C9 C12 H12B 109.5
H12A C12 H12B 109.5
C9 C12 H12C 109.5
H12A C12 H12C 109.5
H12B C12 H12C 109.5
N3 C13 C14 122.2(3)
N3 C13 H13 118.9
C14 C13 H13 118.9
C13 C14 C15 120.8(3)
C13 C14 H14 119.6
C15 C14 H14 119.6
C14 C15 C16 116.0(3)
C14 C15 C18 122.3(3)
C16 C15 C18 121.7(3)
C17 C16 C15 120.8(3)
C17 C16 H16 119.6
C15 C16 H16 119.6
N3 C17 C16 122.1(3)
N3 C17 H17 119.0
C16 C17 H17 119.0
C15 C18 H18A 109.5
C15 C18 H18B 109.5
H18A C18 H18B 109.5
C15 C18 H18C 109.5
H18A C18 H18C 109.5
H18B C18 H18C 109.5
N4 C19 C20 122.7(3)
N4 C19 H19 118.7
C20 C19 H19 118.7
C19 C20 C21 120.0(3)
C19 C20 H20 120.0
C21 C20 H20 120.0
C20 C21 C22 117.0(3)
C20 C21 C24 121.1(3)
C22 C21 C24 121.9(3)
C23 C22 C21 120.2(3)
C23 C22 H22 119.9
C21 C22 H22 119.9
N4 C23 C22 122.4(3)
N4 C23 H23 118.8
C22 C23 H23 118.8
C21 C24 H24A 109.5
C21 C24 H24B 109.5
H24A C24 H24B 109.5
C21 C24 H24C 109.5
H24A C24 H24C 109.5
H24B C24 H24C 109.5
H3A O3 H3B 95.7
H4A O4A H4B 106.5
H4C O4B H4D 107.8

loop_
_geom_bond_atom_site_label_1
_geom_bond_atom_site_label_2
_geom_bond_distance
Tc1 O1 1.7474(19)
Tc1 O2 1.7619(19)
Tc1 n1 2.155(2)
Tc1 n3 2.157(2)
Tc1 n2 2.162(2)
Tc1 n4 2.164(2)
N1 C1 1.344(4)
N1 C5 1.350(4)
N2 C7 1.338(4)
N2 C11 1.348(4)
N3 C13 1.345(4)
N3 C17 1.349(4)
N4 C19 1.342(4)
N4 C23 1.355(4)
C1 C2 1.378(4)
C1 H1 0.9500
C2 C3 1.384(4)
C2 H2 0.9500
C3 C4 1.396(4)
C3 C6 1.502(4)
C4 C5 1.376(4)
C4 H4 0.9500
C5 H5 0.9500
C6 H6A 0.9800
C6 H6B 0.9800
C6 H6C 0.9800
C7 C8 1.392(4)
C7 H7 0.9500
C8 C9 1.392(5)
C8 H8 0.9500
C9 C10 1.392(5)
C9 C12 1.513(5)
C10 C11 1.378(4)
C10 H10 0.9500
C11 H11 0.9500
C12 H12A 0.9800
C12 H12B 0.9800
C12 H12C 0.9800
C13 C14 1.382(4)
C13 H13 0.9500
C14 C15 1.389(4)
C14 H14 0.9500
C15 C16 1.400(5)
C15 C18 1.500(4)
C16 C17 1.376(4)
C16 H16 0.9500
C17 H17 0.9500
C18 H18A 0.9800
C18 H18B 0.9800
C18 H18C 0.9800
C19 C20 1.387(4)
C19 H19 0.9500
C20 C21 1.389(4)
C20 H20 0.9500
C21 C22 1.391(5)
C21 C24 1.501(4)
C22 C23 1.382(4)
C22 H22 0.9500
C23 H23 0.9500
C24 H24A 0.9800
C24 H24B 0.9800
C24 H24C 0.9800
O3 H3A 0.9098
O3 H3B 0.9654
O4A H4A 0.9527
O4A H4B 0.9451
O4B H4C 0.9321
O4B H4D 0.9628

loop_
_geom_hbond_atom_site_label_D
_geom_hbond_atom_site_label_H
_geom_hbond_atom_site_label_A
_geom_hbond_distance_DH
_geom_hbond_distance_HA
_geom_hbond_distance_DA
_geom_hbond_angle_DHA
_geom_hbond_site_symmetry_A
O3 H3A O2 0.91 1.87 2.782(3) 176 1_555
O3 H3B Cl1 0.97 2.15 3.112(2) 171 6_655
O4A H4A Cl1 0.95 2.18 3.131(9) 180 1_555
O4A H4B O3 0.95 1.96 2.902(8) 180 1_555
O4B H4C Cl1 0.93 2.31 3.22(3) 166 1_555
O4B H4D O3 0.96 1.76 2.67(3) 157 1_555

loop_
_geom_torsion_atom_site_label_1
_geom_torsion_atom_site_label_2
_geom_torsion_atom_site_label_3
_geom_torsion_atom_site_label_4
_geom_torsion
O1 Tc1 n1 C1 -11.6(2)
O2 Tc1 n1 C1 169.0(2)
N3 Tc1 n1 C1 79.0(2)
N2 Tc1 n1 C1 -101.3(2)
N4 Tc1 n1 C1 47(2)
O1 Tc1 n1 C5 165.6(2)
O2 Tc1 n1 C5 -13.9(2)
N3 Tc1 n1 C5 -103.9(2)
N2 Tc1 n1 C5 75.9(2)
N4 Tc1 n1 C5 -135(2)
O1 Tc1 n2 C7 13.2(2)
O2 Tc1 n2 C7 -165.5(2)
N1 Tc1 n2 C7 103.1(2)
N3 Tc1 n2 C7 111(3)
N4 Tc1 n2 C7 -75.5(2)
O1 Tc1 n2 C11 -160.8(2)
O2 Tc1 n2 C11 20.5(2)
N1 Tc1 n2 C11 -70.9(2)
N3 Tc1 n2 C11 -63(3)
N4 Tc1 n2 C11 110.5(2)
O1 Tc1 n3 C13 4.2(2)
O2 Tc1 n3 C13 -177.1(2)
N1 Tc1 n3 C13 -85.7(2)
N2 Tc1 n3 C13 -94(3)
N4 Tc1 n3 C13 92.9(2)
O1 Tc1 n3 C17 -171.2(2)
O2 Tc1 n3 C17 7.4(2)
N1 Tc1 n3 C17 98.8(2)
N2 Tc1 n3 C17 91(3)
N4 Tc1 n3 C17 -82.6(2)
O1 Tc1 n4 C19 -20.8(2)
O2 Tc1 n4 C19 158.6(2)
N1 Tc1 n4 C19 -80(2)
N3 Tc1 n4 C19 -111.4(2)
N2 Tc1 n4 C19 68.8(2)
O1 Tc1 n4 C23 148.6(2)
O2 Tc1 n4 C23 -32.0(2)
N1 Tc1 n4 C23 90(2)
N3 Tc1 n4 C23 58.0(2)
N2 Tc1 n4 C23 -121.8(2)
C5 n1 C1 C2 -1.1(4)
Tc1 n1 C1 C2 176.2(2)
N1 C1 C2 C3 0.0(4)
C1 C2 C3 C4 1.2(4)
C1 C2 C3 C6 -177.5(3)
C2 C3 C4 C5 -1.4(4)
C6 C3 C4 C5 177.3(3)
C1 n1 C5 C4 0.8(4)
Tc1 n1 C5 C4 -176.4(2)
C3 C4 C5 n1 0.4(4)
C11 n2 C7 C8 0.3(4)
Tc1 n2 C7 C8 -173.9(2)
N2 C7 C8 C9 -0.3(5)
C7 C8 C9 C10 0.4(4)
C7 C8 C9 C12 -179.8(3)
C8 C9 C10 C11 -0.5(4)
C12 C9 C10 C11 179.7(3)
C7 n2 C11 C10 -0.4(4)
Tc1 n2 C11 C10 173.8(2)
C9 C10 C11 n2 0.5(5)
C17 n3 C13 C14 2.0(4)
Tc1 n3 C13 C14 -173.6(2)
N3 C13 C14 C15 -1.2(4)
C13 C14 C15 C16 -0.2(4)
C13 C14 C15 C18 -179.9(3)
C14 C15 C16 C17 0.8(4)
C18 C15 C16 C17 -179.5(3)
C13 n3 C17 C16 -1.3(4)
Tc1 n3 C17 C16 174.3(2)
C15 C16 C17 n3 -0.1(5)
C23 n4 C19 C20 -1.9(4)
Tc1 n4 C19 C20 167.8(2)
N4 C19 C20 C21 -2.5(4)
C19 C20 C21 C22 4.8(4)
C19 C20 C21 C24 -172.7(3)
C20 C21 C22 C23 -2.9(4)
C24 C21 C22 C23 174.6(3)
C19 n4 C23 C22 4.0(4)
Tc1 n4 C23 C22 -165.8(2)
C21 C22 C23 n4 -1.5(4)
